data_7153450
loop_
_publ_author_name
'Alajarin, Mateo'
'Bonillo, Baltasar'
'Ortin, Maria-Mar'
'Sanchez-Andrada, Pilar'
'Vidal, Angel'
'Orenes, Raul-Angel'

_publ_section_title
;
 Domino reactions initiated by intramolecular hydride transfers from
 tri(di)arylmethane fragments to ketenimine and carbodiimide functions.
;
_journal_issue 20
_journal_name_full 'Organic &amp; biomolecular chemistry'
_journal_page_first 4690
_journal_page_last 4700
_journal_paper_doi 10.1039/c0ob00193g
_journal_volume 8
_journal_year 2010
_chemical_formula_sum 'C32 H33 N3'
_chemical_formula_weight 459.61
_chemical_name_systematic
;
?
;
_space_group_IT_number 14
_symmetry_cell_setting monoclinic
_symmetry_space_group_name_Hall '-P 2ybc'
_symmetry_space_group_name_H-M 'P 1 21/c 1'
_atom_sites_solution_hydrogens geom
_atom_sites_solution_primary direct
_atom_sites_solution_secondary difmap
_audit_creation_method SHELXL-97
_cell_angle_alpha 90.00
_cell_angle_beta 94.0260(10)
_cell_angle_gamma 90.00
_cell_formula_units_Z 4
_cell_length_a 7.8211(7)
_cell_length_b 14.9825(12)
_cell_length_c 21.5278(18)
_cell_measurement_reflns_used 5719
_cell_measurement_temperature 100(2)
_cell_measurement_theta_max 27.00
_cell_measurement_theta_min 2.33
_cell_volume 2516.4(4)
_computing_cell_refinement 'Bruker SAINT'
_computing_data_collection 'Bruker SMART'
_computing_data_reduction 'Bruker SAINT'
_computing_molecular_graphics 'Bruker SHELXTL'
_computing_publication_material 'Bruker SHELXTL'
_computing_structure_refinement 'SHELXL-97 (Sheldrick, 1997)'
_computing_structure_solution 'SHELXS-97 (Sheldrick, 1990)'
_diffrn_ambient_temperature 100(2)
_diffrn_detector_area_resol_mean 8.26
_diffrn_measured_fraction_theta_full 0.998
_diffrn_measured_fraction_theta_max 0.948
_diffrn_measurement_device_type 'Bruker SMART APEX CCD'
_diffrn_measurement_method \w-scan
_diffrn_radiation_monochromator graphite
_diffrn_radiation_source 'fine-focus sealed tube'
_diffrn_radiation_type MoK\a
_diffrn_radiation_wavelength 0.71073
_diffrn_reflns_av_R_equivalents 0.0408
_diffrn_reflns_av_sigmaI/netI 0.0357
_diffrn_reflns_limit_h_max 10
_diffrn_reflns_limit_h_min -10
_diffrn_reflns_limit_k_max 19
_diffrn_reflns_limit_k_min -19
_diffrn_reflns_limit_l_max 27
_diffrn_reflns_limit_l_min -28
_diffrn_reflns_number 28728
_diffrn_reflns_theta_full 27.00
_diffrn_reflns_theta_max 28.21
_diffrn_reflns_theta_min 1.66
_exptl_absorpt_coefficient_mu 0.071
_exptl_absorpt_correction_T_max 0.9943
_exptl_absorpt_correction_T_min 0.9838
_exptl_absorpt_correction_type multi-scan
_exptl_absorpt_process_details SADABS
_exptl_crystal_colour colourless
_exptl_crystal_density_diffrn 1.213
_exptl_crystal_density_method 'not measured'
_exptl_crystal_description block
_exptl_crystal_F_000 984
_exptl_crystal_size_max 0.23
_exptl_crystal_size_mid 0.14
_exptl_crystal_size_min 0.08
_refine_diff_density_max 0.379
_refine_diff_density_min -0.253
_refine_diff_density_rms 0.050
_refine_ls_extinction_method none
_refine_ls_goodness_of_fit_ref 1.125
_refine_ls_hydrogen_treatment 'Me rigid, others riding'
_refine_ls_matrix_type full
_refine_ls_number_parameters 321
_refine_ls_number_reflns 5873
_refine_ls_number_restraints 9
_refine_ls_restrained_S_all 1.124
_refine_ls_R_factor_all 0.0698
_refine_ls_R_factor_gt 0.0589
_refine_ls_shift/su_max 0.000
_refine_ls_shift/su_mean 0.000
_refine_ls_structure_factor_coef Fsqd
_refine_ls_weighting_details 'calc w=1/[\s^2^(Fo^2^)+(0.0446P)^2^+1.4568P] where P=(Fo^2^+2Fc^2^)/3'
_refine_ls_weighting_scheme calc
_refine_ls_wR_factor_gt 0.1217
_refine_ls_wR_factor_ref 0.1271
_reflns_number_gt 5109
_reflns_number_total 5873
_reflns_threshold_expression >2sigma(I)
_cod_data_source_file c0ob00193g.txt
_cod_data_source_block vidal2s_compound_13e
_cod_depositor_comments
;
The following automatic conversions were performed:

'_symmetry_cell_setting' value 'Monoclinic' changed to 'monoclinic'
according to /home/saulius/struct/CIF-dictionaries/cif_core.dic
dictionary named 'cif_core.dic' version 2.4.2 from 2011-04-26.

Automatic conversion script
Id: cif_fix_values 1891 2012-01-12 08:04:46Z andrius 
;
_cod_original_sg_symbol_H-M P2(1)/c
_cod_database_code 7153450

loop_
_symmetry_equiv_pos_as_xyz
'x, y, z'
'-x, y+1/2, -z+1/2'
'-x, -y, -z'
'x, -y-1/2, z-1/2'

loop_
_atom_site_label
_atom_site_type_symbol
_atom_site_fract_x
_atom_site_fract_y
_atom_site_fract_z
_atom_site_U_iso_or_equiv
_atom_site_adp_type
_atom_site_occupancy
_atom_site_symmetry_multiplicity
_atom_site_calc_flag
_atom_site_refinement_flags
N1 N 0.99659(17) 0.28873(9) 0.12635(6) 0.0186(3) Uani 1 1 d .
N2 N 0.8093(2) 0.53568(10) 0.46157(6) 0.0241(3) Uani 1 1 d .
N3 N 0.48024(18) 0.64746(9) 0.02111(6) 0.0198(3) Uani 1 1 d .
C1 C 0.7572(2) 0.32900(10) 0.19135(7) 0.0142(3) Uani 1 1 d .
C2 C 0.5977(2) 0.30496(10) 0.21117(7) 0.0168(3) Uani 1 1 d .
H2 H 0.5383 0.3455 0.2359 0.020 Uiso 1 1 calc R
C3 C 0.5238(2) 0.22289(11) 0.19551(8) 0.0198(3) Uani 1 1 d .
H3 H 0.4156 0.2076 0.2100 0.024 Uiso 1 1 calc R
C4 C 0.6079(2) 0.16327(11) 0.15876(8) 0.0208(4) Uani 1 1 d .
H4 H 0.5590 0.1066 0.1488 0.025 Uiso 1 1 calc R
C5 C 0.7636(2) 0.18725(11) 0.13682(8) 0.0196(3) Uani 1 1 d .
H5 H 0.8206 0.1472 0.1110 0.023 Uiso 1 1 calc R
C6 C 0.8378(2) 0.26984(10) 0.15228(7) 0.0162(3) Uani 1 1 d .
C7 C 1.0827(2) 0.35501(11) 0.14874(7) 0.0171(3) Uani 1 1 d .
H7 H 1.1867 0.3675 0.1301 0.020 Uiso 1 1 calc R
C8 C 1.03933(19) 0.41628(10) 0.20142(7) 0.0151(3) Uani 1 1 d .
C9 C 0.83669(19) 0.42098(10) 0.20657(7) 0.0129(3) Uani 1 1 d .
C11 C 1.13281(19) 0.37439(11) 0.26042(7) 0.0154(3) Uani 1 1 d D
C12 C 1.1175(2) 0.28368(11) 0.27359(8) 0.0194(3) Uani 1 1 d D
H12 H 1.0478 0.2470 0.2461 0.023 Uiso 1 1 calc R
C13 C 1.2021(2) 0.24590(11) 0.32602(8) 0.0219(4) Uani 1 1 d D
H13 H 1.1865 0.1844 0.3348 0.026 Uiso 1 1 calc R
C14 C 1.3092(2) 0.29740(12) 0.36561(8) 0.0234(4) Uani 1 1 d D
H14 H 1.3691 0.2714 0.4010 0.028 Uiso 1 1 calc R
C15 C 1.3274(2) 0.38725(12) 0.35266(8) 0.0235(4) Uani 1 1 d D
H15 H 1.4012 0.4230 0.3793 0.028 Uiso 1 1 calc R
C16 C 1.2390(2) 0.42561(11) 0.30131(8) 0.0190(3) Uani 1 1 d D
H16 H 1.2509 0.4877 0.2938 0.023 Uiso 1 1 calc R
C17 C 1.1167(2) 0.50854(11) 0.18952(8) 0.0200(3) Uani 1 1 d .
H17A H 1.2416 0.5034 0.1896 0.024 Uiso 1 1 calc R
H17B H 1.0873 0.5499 0.2224 0.024 Uiso 1 1 calc R
H17C H 1.0705 0.5311 0.1490 0.024 Uiso 1 1 calc R
C21 C 0.80896(18) 0.45152(10) 0.27335(7) 0.0134(3) Uani 1 1 d D
C22 C 0.81918(19) 0.54152(10) 0.29011(7) 0.0144(3) Uani 1 1 d D
H22 H 0.8282 0.5849 0.2583 0.017 Uiso 1 1 calc R
C23 C 0.81669(19) 0.56998(10) 0.35121(7) 0.0156(3) Uani 1 1 d D
H23 H 0.8227 0.6320 0.3603 0.019 Uiso 1 1 calc R
C24 C 0.8054(2) 0.50848(11) 0.39996(7) 0.0165(3) Uani 1 1 d D
C25 C 0.7928(2) 0.41798(11) 0.38333(7) 0.0176(3) Uani 1 1 d D
H25 H 0.7821 0.3744 0.4149 0.021 Uiso 1 1 calc R
C26 C 0.79567(19) 0.39095(10) 0.32206(7) 0.0148(3) Uani 1 1 d D
H26 H 0.7884 0.3290 0.3128 0.018 Uiso 1 1 calc R
C27 C 0.7695(3) 0.47153(12) 0.50895(8) 0.0275(4) Uani 1 1 d .
H27A H 0.6486 0.4543 0.5029 0.033 Uiso 1 1 calc R
H27B H 0.7913 0.4984 0.5503 0.033 Uiso 1 1 calc R
H27C H 0.8418 0.4185 0.5057 0.033 Uiso 1 1 calc R
C28 C 0.7828(3) 0.62892(12) 0.47634(8) 0.0280(4) Uani 1 1 d .
H28A H 0.8579 0.6661 0.4526 0.034 Uiso 1 1 calc R
H28B H 0.8096 0.6386 0.5210 0.034 Uiso 1 1 calc R
H28C H 0.6630 0.6450 0.4654 0.034 Uiso 1 1 calc R
C31 C 0.74590(19) 0.48334(10) 0.15687(7) 0.0134(3) Uani 1 1 d D
C32 C 0.5944(2) 0.52746(10) 0.16860(7) 0.0149(3) Uani 1 1 d D
H32 H 0.5512 0.5217 0.2086 0.018 Uiso 1 1 calc R
C33 C 0.5044(2) 0.57945(10) 0.12413(7) 0.0155(3) Uani 1 1 d D
H33 H 0.4011 0.6077 0.1342 0.019 Uiso 1 1 calc R
C34 C 0.5631(2) 0.59119(10) 0.06447(7) 0.0155(3) Uani 1 1 d D
C35 C 0.7112(2) 0.54408(11) 0.05148(7) 0.0176(3) Uani 1 1 d D
H35 H 0.7530 0.5484 0.0112 0.021 Uiso 1 1 calc R
C36 C 0.7978(2) 0.49140(11) 0.09623(7) 0.0168(3) Uani 1 1 d D
H36 H 0.8964 0.4595 0.0853 0.020 Uiso 1 1 calc R
C37 C 0.5425(2) 0.65474(11) -0.04060(7) 0.0212(4) Uani 1 1 d .
H37A H 0.6627 0.6737 -0.0371 0.025 Uiso 1 1 calc R
H37B H 0.4736 0.6988 -0.0649 0.025 Uiso 1 1 calc R
H37C H 0.5331 0.5966 -0.0614 0.025 Uiso 1 1 calc R
C38 C 0.3073(2) 0.67740(12) 0.03038(8) 0.0258(4) Uani 1 1 d .
H38A H 0.2333 0.6255 0.0354 0.031 Uiso 1 1 calc R
H38B H 0.2634 0.7123 -0.0058 0.031 Uiso 1 1 calc R
H38C H 0.3086 0.7147 0.0678 0.031 Uiso 1 1 calc R

loop_
_atom_site_aniso_label
_atom_site_aniso_U_11
_atom_site_aniso_U_22
_atom_site_aniso_U_33
_atom_site_aniso_U_23
_atom_site_aniso_U_13
_atom_site_aniso_U_12
N1 0.0202(7) 0.0202(7) 0.0154(7) -0.0005(5) 0.0007(5) 0.0055(6)
N2 0.0410(9) 0.0182(7) 0.0131(7) 0.0009(5) 0.0029(6) 0.0025(6)
N3 0.0236(7) 0.0196(7) 0.0159(7) 0.0036(5) -0.0021(6) 0.0040(6)
C1 0.0170(7) 0.0135(7) 0.0116(7) 0.0013(6) -0.0021(6) 0.0010(6)
C2 0.0191(8) 0.0153(7) 0.0159(8) 0.0005(6) -0.0005(6) 0.0011(6)
C3 0.0189(8) 0.0178(8) 0.0223(8) 0.0030(6) -0.0015(6) -0.0035(6)
C4 0.0255(9) 0.0136(7) 0.0221(8) -0.0009(6) -0.0074(7) -0.0009(6)
C5 0.0246(9) 0.0167(8) 0.0165(8) -0.0040(6) -0.0047(6) 0.0060(6)
C6 0.0182(8) 0.0166(8) 0.0132(7) 0.0006(6) -0.0028(6) 0.0028(6)
C7 0.0150(7) 0.0218(8) 0.0146(7) 0.0027(6) 0.0022(6) 0.0045(6)
C8 0.0141(7) 0.0158(7) 0.0153(7) 0.0005(6) 0.0006(6) 0.0007(6)
C9 0.0128(7) 0.0127(7) 0.0133(7) 0.0000(6) 0.0003(6) 0.0003(6)
C11 0.0126(7) 0.0187(8) 0.0150(7) 0.0000(6) 0.0023(6) 0.0036(6)
C12 0.0195(8) 0.0190(8) 0.0191(8) -0.0033(6) -0.0030(6) 0.0035(6)
C13 0.0277(9) 0.0184(8) 0.0192(8) -0.0004(6) -0.0004(7) 0.0075(7)
C14 0.0252(9) 0.0277(9) 0.0165(8) -0.0025(7) -0.0042(7) 0.0120(7)
C15 0.0202(8) 0.0292(9) 0.0203(9) -0.0079(7) -0.0030(7) 0.0030(7)
C16 0.0170(8) 0.0189(8) 0.0212(8) -0.0025(6) 0.0018(6) 0.0011(6)
C17 0.0160(8) 0.0202(8) 0.0240(9) 0.0039(7) 0.0021(6) -0.0018(6)
C21 0.0109(7) 0.0152(7) 0.0140(7) 0.0001(6) 0.0003(6) -0.0003(6)
C22 0.0134(7) 0.0146(7) 0.0151(7) 0.0031(6) -0.0001(6) -0.0005(6)
C23 0.0166(8) 0.0118(7) 0.0179(8) -0.0010(6) -0.0008(6) 0.0003(6)
C24 0.0170(8) 0.0180(8) 0.0142(7) -0.0003(6) -0.0004(6) 0.0025(6)
C25 0.0203(8) 0.0172(8) 0.0151(8) 0.0040(6) 0.0012(6) 0.0007(6)
C26 0.0150(7) 0.0119(7) 0.0171(8) 0.0002(6) -0.0003(6) 0.0006(6)
C27 0.0419(11) 0.0261(9) 0.0147(8) 0.0018(7) 0.0045(7) 0.0045(8)
C28 0.0441(11) 0.0224(9) 0.0176(8) -0.0048(7) 0.0041(8) 0.0004(8)
C31 0.0148(7) 0.0111(7) 0.0139(7) -0.0002(5) -0.0017(6) -0.0007(6)
C32 0.0156(7) 0.0152(7) 0.0139(7) -0.0005(6) 0.0010(6) -0.0037(6)
C33 0.0133(7) 0.0146(7) 0.0183(8) -0.0007(6) -0.0004(6) -0.0002(6)
C34 0.0182(8) 0.0115(7) 0.0161(8) -0.0003(6) -0.0042(6) -0.0029(6)
C35 0.0225(8) 0.0175(8) 0.0128(7) 0.0009(6) 0.0015(6) -0.0013(6)
C36 0.0163(8) 0.0172(8) 0.0170(8) -0.0003(6) 0.0022(6) 0.0011(6)
C37 0.0286(9) 0.0178(8) 0.0166(8) 0.0030(6) -0.0032(7) 0.0002(7)
C38 0.0270(9) 0.0257(9) 0.0238(9) 0.0034(7) -0.0043(7) 0.0088(7)

loop_
_atom_type_symbol
_atom_type_description
_atom_type_scat_dispersion_real
_atom_type_scat_dispersion_imag
_atom_type_scat_source
C C 0.0033 0.0016 'International Tables Vol C Tables 4.2.6.8 and 6.1.1.4'
H H 0.0000 0.0000 'International Tables Vol C Tables 4.2.6.8 and 6.1.1.4'
N N 0.0061 0.0033 'International Tables Vol C Tables 4.2.6.8 and 6.1.1.4'

loop_
_geom_angle_atom_site_label_1
_geom_angle_atom_site_label_2
_geom_angle_atom_site_label_3
_geom_angle
C7 N1 C6 117.27(14)
C24 N2 C28 119.93(14)
C24 N2 C27 119.11(14)
C28 N2 C27 116.29(14)
C34 N3 C37 119.47(14)
C34 N3 C38 119.46(14)
C37 N3 C38 118.57(13)
C2 C1 C6 118.03(14)
C2 C1 C9 121.56(14)
C6 C1 C9 120.19(14)
C3 C2 C1 121.36(15)
C4 C3 C2 120.07(16)
C5 C4 C3 119.39(15)
C4 C5 C6 120.61(15)
C5 C6 C1 120.44(15)
C5 C6 N1 116.18(14)
C1 C6 N1 123.38(14)
N1 C7 C8 127.90(15)
C7 C8 C17 107.96(13)
C7 C8 C11 104.48(12)
C17 C8 C11 109.35(13)
C7 C8 C9 110.71(12)
C17 C8 C9 112.07(12)
C11 C8 C9 111.93(12)
C1 C9 C21 112.60(12)
C1 C9 C31 103.53(11)
C21 C9 C31 112.15(12)
C1 C9 C8 109.49(12)
C21 C9 C8 106.46(12)
C31 C9 C8 112.72(12)
C12 C11 C16 117.58(14)
C12 C11 C8 121.17(14)
C16 C11 C8 121.23(14)
C13 C12 C11 121.30(15)
C14 C13 C12 120.38(16)
C15 C14 C13 118.92(16)
C14 C15 C16 120.74(16)
C15 C16 C11 121.05(16)
C26 C21 C22 116.07(14)
C26 C21 C9 122.10(13)
C22 C21 C9 121.28(13)
C23 C22 C21 122.58(14)
C22 C23 C24 120.93(14)
N2 C24 C23 121.60(14)
N2 C24 C25 121.64(14)
C23 C24 C25 116.76(14)
C26 C25 C24 121.41(14)
C25 C26 C21 122.25(14)
C32 C31 C36 115.70(14)
C32 C31 C9 120.87(13)
C36 C31 C9 123.06(13)
C33 C32 C31 122.52(14)
C32 C33 C34 121.24(14)
N3 C34 C35 121.77(14)
N3 C34 C33 121.68(14)
C35 C34 C33 116.55(14)
C36 C35 C34 121.28(15)
C35 C36 C31 122.55(15)

loop_
_geom_bond_atom_site_label_1
_geom_bond_atom_site_label_2
_geom_bond_distance
N1 C7 1.275(2)
N1 C6 1.425(2)
N2 C24 1.386(2)
N2 C28 1.451(2)
N2 C27 1.451(2)
N3 C34 1.384(2)
N3 C37 1.451(2)
N3 C38 1.452(2)
C1 C2 1.394(2)
C1 C6 1.401(2)
C1 C9 1.538(2)
C2 C3 1.390(2)
C3 C4 1.389(2)
C4 C5 1.384(2)
C5 C6 1.397(2)
C7 C8 1.516(2)
C8 C17 1.538(2)
C8 C11 1.553(2)
C8 C9 1.598(2)
C9 C21 1.539(2)
C9 C31 1.554(2)
C11 C12 1.395(2)
C11 C16 1.397(2)
C12 C13 1.388(2)
C13 C14 1.387(2)
C14 C15 1.384(3)
C15 C16 1.387(2)
C21 C26 1.396(2)
C21 C22 1.397(2)
C22 C23 1.384(2)
C23 C24 1.404(2)
C24 C25 1.404(2)
C25 C26 1.381(2)
C31 C32 1.395(2)
C31 C36 1.399(2)
C32 C33 1.387(2)
C33 C34 1.405(2)
C34 C35 1.401(2)
C35 C36 1.385(2)

loop_
_geom_torsion_atom_site_label_1
_geom_torsion_atom_site_label_2
_geom_torsion_atom_site_label_3
_geom_torsion_atom_site_label_4
_geom_torsion
C6 C1 C2 C3 3.3(2)
C9 C1 C2 C3 177.79(14)
C1 C2 C3 C4 -0.8(2)
C2 C3 C4 C5 -1.5(2)
C3 C4 C5 C6 1.2(2)
C4 C5 C6 C1 1.3(2)
C4 C5 C6 N1 -178.86(14)
C2 C1 C6 C5 -3.5(2)
C9 C1 C6 C5 -178.12(14)
C2 C1 C6 N1 176.69(14)
C9 C1 C6 N1 2.1(2)
C7 N1 C6 C5 -166.95(14)
C7 N1 C6 C1 12.9(2)
C6 N1 C7 C8 1.6(2)
N1 C7 C8 C17 -150.17(16)
N1 C7 C8 C11 93.51(18)
N1 C7 C8 C9 -27.2(2)
C2 C1 C9 C21 40.50(19)
C6 C1 C9 C21 -145.09(14)
C2 C1 C9 C31 -80.85(17)
C6 C1 C9 C31 93.57(16)
C2 C1 C9 C8 158.72(14)
C6 C1 C9 C8 -26.87(18)
C7 C8 C9 C1 36.17(16)
C17 C8 C9 C1 156.77(13)
C11 C8 C9 C1 -79.95(15)
C7 C8 C9 C21 158.15(12)
C17 C8 C9 C21 -81.25(15)
C11 C8 C9 C21 42.03(16)
C7 C8 C9 C31 -78.49(15)
C17 C8 C9 C31 42.11(17)
C11 C8 C9 C31 165.39(12)
C7 C8 C11 C12 -49.29(18)
C17 C8 C11 C12 -164.65(14)
C9 C8 C11 C12 70.55(18)
C7 C8 C11 C16 128.93(15)
C17 C8 C11 C16 13.6(2)
C9 C8 C11 C16 -111.23(16)
C16 C11 C12 C13 1.2(2)
C8 C11 C12 C13 179.45(15)
C11 C12 C13 C14 -2.2(3)
C12 C13 C14 C15 1.3(3)
C13 C14 C15 C16 0.6(3)
C14 C15 C16 C11 -1.6(3)
C12 C11 C16 C15 0.8(2)
C8 C11 C16 C15 -177.52(14)
C1 C9 C21 C26 30.04(19)
C31 C9 C21 C26 146.33(14)
C8 C9 C21 C26 -89.95(16)
C1 C9 C21 C22 -158.84(13)
C31 C9 C21 C22 -42.54(19)
C8 C9 C21 C22 81.18(16)
C26 C21 C22 C23 0.1(2)
C9 C21 C22 C23 -171.54(14)
C21 C22 C23 C24 0.7(2)
C28 N2 C24 C23 15.3(3)
C27 N2 C24 C23 170.13(16)
C28 N2 C24 C25 -165.86(16)
C27 N2 C24 C25 -11.0(2)
C22 C23 C24 N2 177.50(15)
C22 C23 C24 C25 -1.4(2)
N2 C24 C25 C26 -177.42(15)
C23 C24 C25 C26 1.5(2)
C24 C25 C26 C21 -0.8(2)
C22 C21 C26 C25 0.0(2)
C9 C21 C26 C25 171.54(14)
C1 C9 C31 C32 90.53(16)
C21 C9 C31 C32 -31.12(19)
C8 C9 C31 C32 -151.26(13)
C1 C9 C31 C36 -82.27(17)
C21 C9 C31 C36 156.08(14)
C8 C9 C31 C36 35.94(19)
C36 C31 C32 C33 -2.8(2)
C9 C31 C32 C33 -176.13(14)
C31 C32 C33 C34 -0.7(2)
C37 N3 C34 C35 3.2(2)
C38 N3 C34 C35 165.04(15)
C37 N3 C34 C33 -177.79(14)
C38 N3 C34 C33 -16.0(2)
C32 C33 C34 N3 -175.80(14)
C32 C33 C34 C35 3.3(2)
N3 C34 C35 C36 176.78(15)
C33 C34 C35 C36 -2.3(2)
C34 C35 C36 C31 -1.3(2)
C32 C31 C36 C35 3.8(2)
C9 C31 C36 C35 176.98(14)
